data_7019157
loop_
_publ_author_name
'Sgro, Michael J.'
'Stephan, Douglas W.'

_publ_section_title
;
 Ni(ii), Pd(ii) and Pt(ii) complexes of PNP and PSP tridentate
 amino-phosphine ligands.
;
_journal_issue 22
_journal_name_full 'Dalton transactions (Cambridge, England : 2003)'
_journal_page_first 6791
_journal_page_last 6802
_journal_paper_doi 10.1039/c2dt30373f
_journal_volume 41
_journal_year 2012
_chemical_formula_sum 'C16 H39 Cl2 N3 P2 Pd'
_chemical_formula_weight 512.74
_space_group_IT_number 33
_symmetry_cell_setting orthorhombic
_symmetry_space_group_name_Hall 'P 2c -2n'
_symmetry_space_group_name_H-M 'P n a 21'
_atom_sites_solution_hydrogens geom
_atom_sites_solution_primary direct
_atom_sites_solution_secondary difmap
_audit_creation_method SHELXL-97
_cell_angle_alpha 90.00
_cell_angle_beta 90.00
_cell_angle_gamma 90.00
_cell_formula_units_Z 4
_cell_length_a 23.205(6)
_cell_length_b 10.981(2)
_cell_length_c 8.9992(19)
_cell_measurement_reflns_used 3484
_cell_measurement_temperature 150(2)
_cell_measurement_theta_max 23.27
_cell_measurement_theta_min 2.86
_cell_volume 2293.1(9)
_computing_cell_refinement 'Bruker SAINT'
_computing_data_collection 'Bruker APEX2'
_computing_data_reduction 'Bruker SAINT'
_computing_molecular_graphics 'Bruker SHELXTL'
_computing_publication_material 'Bruker SHELXTL'
_computing_structure_refinement 'SHELXL-97 (Sheldrick, 1997)'
_computing_structure_solution 'SHELXS-97 (Sheldrick, 1990)'
_diffrn_ambient_temperature 150(2)
_diffrn_measured_fraction_theta_full 0.999
_diffrn_measured_fraction_theta_max 0.987
_diffrn_measurement_device_type 'CCD area detector'
_diffrn_measurement_method 'phi and omega scans'
_diffrn_radiation_monochromator graphite
_diffrn_radiation_source 'fine-focus sealed tube'
_diffrn_radiation_type MoK\a
_diffrn_radiation_wavelength 0.71073
_diffrn_reflns_av_R_equivalents 0.0686
_diffrn_reflns_av_sigmaI/netI 0.0714
_diffrn_reflns_limit_h_max 28
_diffrn_reflns_limit_h_min -27
_diffrn_reflns_limit_k_max 13
_diffrn_reflns_limit_k_min -13
_diffrn_reflns_limit_l_max 10
_diffrn_reflns_limit_l_min -10
_diffrn_reflns_number 16227
_diffrn_reflns_theta_full 25.00
_diffrn_reflns_theta_max 25.67
_diffrn_reflns_theta_min 2.55
_exptl_absorpt_coefficient_mu 1.187
_exptl_absorpt_correction_T_max 0.7452
_exptl_absorpt_correction_T_min 0.6058
_exptl_absorpt_correction_type multi-scan
_exptl_absorpt_process_details sadabs
_exptl_crystal_colour yellow
_exptl_crystal_density_diffrn 1.485
_exptl_crystal_density_method 'not measured'
_exptl_crystal_description plate
_exptl_crystal_F_000 1064
_exptl_crystal_size_max 0.20
_exptl_crystal_size_mid 0.13
_exptl_crystal_size_min 0.11
_refine_diff_density_max 1.070
_refine_diff_density_min -0.641
_refine_diff_density_rms 0.100
_refine_ls_abs_structure_details 'Flack H D (1983), Acta Cryst. A39, 876-881'
_refine_ls_abs_structure_Flack 0.14(5)
_refine_ls_extinction_method none
_refine_ls_goodness_of_fit_ref 1.047
_refine_ls_hydrogen_treatment constr
_refine_ls_matrix_type full
_refine_ls_number_parameters 217
_refine_ls_number_reflns 4271
_refine_ls_number_restraints 1
_refine_ls_restrained_S_all 1.047
_refine_ls_R_factor_all 0.0745
_refine_ls_R_factor_gt 0.0464
_refine_ls_shift/su_max 0.001
_refine_ls_shift/su_mean 0.000
_refine_ls_structure_factor_coef Fsqd
_refine_ls_weighting_details 'calc w=1/[\s^2^(Fo^2^)+(0.0434P)^2^+0.0000P] where P=(Fo^2^+2Fc^2^)/3'
_refine_ls_weighting_scheme calc
_refine_ls_wR_factor_gt 0.0908
_refine_ls_wR_factor_ref 0.1001
_reflns_number_gt 3147
_reflns_number_total 4271
_reflns_threshold_expression >2sigma(I)
_cod_data_source_file c2dt30373f.txt
_cod_data_source_block mjs056_compound4a
_cod_depositor_comments
;
The following automatic conversions were performed:

'_symmetry_cell_setting' value 'Orthorhombic' changed to
'orthorhombic' according to
/home/saulius/struct/CIF-dictionaries/cif_core.dic dictionary named
'cif_core.dic' version 2.4.1 from 2010-06-29.

Automatic conversion script
Id: cif_fix_values 1715 2011-07-08 13:25:40Z adriana 
;
_cod_original_cell_volume 2293.2(9)
_cod_original_sg_symbol_H-M Pna2(1)
_cod_database_code 7019157

loop_
_symmetry_equiv_pos_as_xyz
'x, y, z'
'-x, -y, z+1/2'
'x+1/2, -y+1/2, z'
'-x+1/2, y+1/2, z+1/2'

loop_
_atom_site_label
_atom_site_type_symbol
_atom_site_fract_x
_atom_site_fract_y
_atom_site_fract_z
_atom_site_U_iso_or_equiv
_atom_site_adp_type
_atom_site_occupancy
_atom_site_symmetry_multiplicity
_atom_site_calc_flag
_atom_site_refinement_flags
Pd1 Pd 0.613835(18) 0.71565(4) 0.75353(7) 0.03160(14) Uani 1 1 d .
Cl1 Cl 0.71239(7) 0.71831(17) 0.7381(4) 0.0589(6) Uani 1 1 d .
Cl2 Cl 0.49188(8) 0.75395(15) 0.1182(2) 0.0436(5) Uani 1 1 d .
P1 P 0.61762(8) 0.92075(17) 0.6842(2) 0.0340(4) Uani 1 1 d .
P2 P 0.62645(7) 0.51256(17) 0.8154(2) 0.0314(4) Uani 1 1 d .
N1 N 0.5532(2) 0.9793(5) 0.6585(6) 0.0365(15) Uani 1 1 d .
H1A H 0.5491 1.0421 0.5986 0.044 Uiso 1 1 calc R
N2 N 0.5655(2) 0.4365(5) 0.8405(6) 0.0370(14) Uani 1 1 d .
H2A H 0.5653 0.3565 0.8338 0.044 Uiso 1 1 calc R
N3 N 0.5241(2) 0.7118(5) 0.7792(7) 0.0342(16) Uani 1 1 d .
H3B H 0.5181 0.7332 0.8780 0.041 Uiso 1 1 calc R
C1 C 0.6519(3) 1.0315(7) 0.8166(9) 0.052(2) Uani 1 1 d .
H1B H 0.6384 1.1151 0.7899 0.062 Uiso 1 1 calc R
C2 C 0.6540(3) 0.9406(6) 0.5066(8) 0.0364(18) Uani 1 1 d .
H2B H 0.6956 0.9199 0.5211 0.044 Uiso 1 1 calc R
C3 C 0.6664(3) 0.4994(6) 0.9915(8) 0.0335(17) Uani 1 1 d .
H3A H 0.7074 0.5219 0.9721 0.040 Uiso 1 1 calc R
C4 C 0.6609(3) 0.4135(7) 0.6820(8) 0.0402(18) Uani 1 1 d .
H4A H 0.6456 0.3299 0.7018 0.048 Uiso 1 1 calc R
C5 C 0.5031(3) 0.9298(6) 0.7320(10) 0.044(2) Uani 1 1 d .
H5A H 0.4695 0.9814 0.7075 0.053 Uiso 1 1 calc R
H5B H 0.5092 0.9348 0.8407 0.053 Uiso 1 1 calc R
C6 C 0.4893(3) 0.8017(6) 0.6928(8) 0.045(2) Uani 1 1 d .
H6A H 0.4964 0.7893 0.5854 0.054 Uiso 1 1 calc R
H6B H 0.4478 0.7868 0.7116 0.054 Uiso 1 1 calc R
C7 C 0.5128(3) 0.5006(6) 0.8732(9) 0.0374(17) Uani 1 1 d .
H7A H 0.5172 0.5411 0.9708 0.045 Uiso 1 1 calc R
H7B H 0.4815 0.4399 0.8830 0.045 Uiso 1 1 calc R
C8 C 0.4947(2) 0.5935(5) 0.7629(10) 0.0346(14) Uani 1 1 d .
H8A H 0.5022 0.5617 0.6618 0.042 Uiso 1 1 calc R
H8B H 0.4526 0.6065 0.7724 0.042 Uiso 1 1 calc R
C9 C 0.7161(3) 1.0319(9) 0.8148(10) 0.078(3) Uani 1 1 d .
H9A H 0.7304 1.0926 0.8855 0.117 Uiso 1 1 calc R
H9B H 0.7297 1.0521 0.7147 0.117 Uiso 1 1 calc R
H9C H 0.7304 0.9511 0.8428 0.117 Uiso 1 1 calc R
C10 C 0.6300(4) 1.0024(8) 0.9719(9) 0.059(2) Uani 1 1 d .
H10A H 0.6468 1.0596 1.0432 0.088 Uiso 1 1 calc R
H10B H 0.6411 0.9191 0.9986 0.088 Uiso 1 1 calc R
H10C H 0.5879 1.0096 0.9739 0.088 Uiso 1 1 calc R
C11 C 0.6507(3) 1.0718(7) 0.4494(9) 0.049(2) Uani 1 1 d .
H11A H 0.6710 1.0779 0.3542 0.073 Uiso 1 1 calc R
H11B H 0.6687 1.1267 0.5217 0.073 Uiso 1 1 calc R
H11C H 0.6102 1.0948 0.4356 0.073 Uiso 1 1 calc R
C12 C 0.6294(3) 0.8523(8) 0.3961(9) 0.055(2) Uani 1 1 d .
H12A H 0.6493 0.8616 0.3008 0.083 Uiso 1 1 calc R
H12B H 0.5882 0.8688 0.3826 0.083 Uiso 1 1 calc R
H12C H 0.6346 0.7690 0.4327 0.083 Uiso 1 1 calc R
C13 C 0.6426(3) 0.5867(7) 1.1048(8) 0.0450(19) Uani 1 1 d .
H13A H 0.6643 0.5788 1.1977 0.068 Uiso 1 1 calc R
H13B H 0.6019 0.5680 1.1230 0.068 Uiso 1 1 calc R
H13C H 0.6461 0.6702 1.0674 0.068 Uiso 1 1 calc R
C14 C 0.6651(3) 0.3690(7) 1.0503(8) 0.051(2) Uani 1 1 d .
H14A H 0.6870 0.3645 1.1432 0.076 Uiso 1 1 calc R
H14B H 0.6823 0.3142 0.9767 0.076 Uiso 1 1 calc R
H14C H 0.6251 0.3447 1.0689 0.076 Uiso 1 1 calc R
C15 C 0.6416(3) 0.4461(7) 0.5263(8) 0.045(2) Uani 1 1 d .
H15A H 0.6604 0.3917 0.4548 0.068 Uiso 1 1 calc R
H15B H 0.6524 0.5306 0.5047 0.068 Uiso 1 1 calc R
H15C H 0.5997 0.4372 0.5187 0.068 Uiso 1 1 calc R
C16 C 0.7265(3) 0.4034(7) 0.6902(8) 0.053(2) Uani 1 1 d .
H16A H 0.7401 0.3467 0.6137 0.079 Uiso 1 1 calc R
H16B H 0.7378 0.3731 0.7885 0.079 Uiso 1 1 calc R
H16C H 0.7437 0.4837 0.6737 0.079 Uiso 1 1 calc R

loop_
_atom_site_aniso_label
_atom_site_aniso_U_11
_atom_site_aniso_U_22
_atom_site_aniso_U_33
_atom_site_aniso_U_23
_atom_site_aniso_U_13
_atom_site_aniso_U_12
Pd1 0.0248(2) 0.0404(2) 0.0296(2) 0.0064(3) -0.0006(3) 0.0015(2)
Cl1 0.0267(8) 0.0612(10) 0.0888(16) 0.0249(13) 0.0046(14) 0.0007(8)
Cl2 0.0600(13) 0.0304(8) 0.0405(9) -0.0008(8) 0.0071(9) 0.0037(8)
P1 0.0353(11) 0.0399(10) 0.0266(9) 0.0079(9) -0.0001(9) 0.0009(9)
P2 0.0241(9) 0.0399(10) 0.0301(10) 0.0025(8) -0.0030(7) 0.0018(8)
N1 0.034(3) 0.038(3) 0.038(4) 0.020(3) 0.014(3) 0.014(3)
N2 0.030(3) 0.034(3) 0.047(4) 0.001(3) 0.003(3) 0.005(3)
N3 0.038(3) 0.042(3) 0.023(4) 0.004(3) -0.007(3) 0.001(3)
C1 0.056(5) 0.047(5) 0.053(5) -0.002(4) -0.002(5) 0.002(4)
C2 0.035(4) 0.042(4) 0.033(4) 0.005(4) 0.002(3) 0.005(3)
C3 0.017(4) 0.045(4) 0.038(4) 0.008(4) -0.001(3) 0.004(3)
C4 0.037(4) 0.057(5) 0.027(4) 0.002(4) -0.001(4) 0.006(4)
C5 0.032(4) 0.045(4) 0.055(6) 0.019(4) 0.002(4) 0.014(3)
C6 0.038(4) 0.047(4) 0.051(5) 0.010(4) -0.006(3) 0.006(4)
C7 0.031(4) 0.032(3) 0.049(5) -0.007(3) 0.003(3) 0.001(3)
C8 0.022(3) 0.042(4) 0.040(4) -0.003(4) 0.003(4) -0.005(3)
C9 0.060(6) 0.125(9) 0.048(6) -0.025(5) -0.003(5) 0.015(6)
C10 0.068(6) 0.066(6) 0.042(5) -0.010(4) 0.020(4) -0.009(5)
C11 0.038(5) 0.063(5) 0.045(5) 0.018(4) 0.009(4) 0.006(4)
C12 0.049(5) 0.076(6) 0.041(5) -0.005(5) 0.005(4) -0.005(4)
C13 0.047(5) 0.062(5) 0.026(4) 0.003(4) -0.002(4) -0.007(4)
C14 0.043(5) 0.071(6) 0.039(5) 0.021(4) -0.011(4) 0.004(4)
C15 0.037(5) 0.068(6) 0.030(4) 0.001(4) -0.001(4) 0.005(4)
C16 0.027(4) 0.083(6) 0.049(5) 0.005(4) -0.002(3) 0.013(4)

loop_
_atom_type_symbol
_atom_type_description
_atom_type_scat_dispersion_real
_atom_type_scat_dispersion_imag
_atom_type_scat_source
C C 0.0033 0.0016 'International Tables Vol C Tables 4.2.6.8 and 6.1.1.4'
H H 0.0000 0.0000 'International Tables Vol C Tables 4.2.6.8 and 6.1.1.4'
N N 0.0061 0.0033 'International Tables Vol C Tables 4.2.6.8 and 6.1.1.4'
P P 0.1023 0.0942 'International Tables Vol C Tables 4.2.6.8 and 6.1.1.4'
Cl Cl 0.1484 0.1585 'International Tables Vol C Tables 4.2.6.8 and 6.1.1.4'
Pd Pd -0.9988 1.0072 'International Tables Vol C Tables 4.2.6.8 and 6.1.1.4'

loop_
_geom_angle_atom_site_label_1
_geom_angle_atom_site_label_2
_geom_angle_atom_site_label_3
_geom_angle
N3 Pd1 Cl1 177.1(2)
N3 Pd1 P2 94.56(15)
Cl1 Pd1 P2 84.30(6)
N3 Pd1 P1 94.95(15)
Cl1 Pd1 P1 86.22(7)
P2 Pd1 P1 170.48(6)
N1 P1 C2 104.6(3)
N1 P1 C1 102.8(3)
C2 P1 C1 106.4(3)
N1 P1 Pd1 112.3(2)
C2 P1 Pd1 111.5(2)
C1 P1 Pd1 118.0(3)
N2 P2 C4 99.4(3)
N2 P2 C3 105.8(3)
C4 P2 C3 107.6(3)
N2 P2 Pd1 114.2(2)
C4 P2 Pd1 118.4(3)
C3 P2 Pd1 110.2(2)
C5 N1 P1 121.3(4)
C5 N1 H1A 119.3
P1 N1 H1A 119.3
C7 N2 P2 120.3(5)
C7 N2 H2A 119.8
P2 N2 H2A 119.8
C8 N3 C6 106.3(5)
C8 N3 Pd1 117.8(4)
C6 N3 Pd1 117.8(4)
C8 N3 H3B 104.4
C6 N3 H3B 104.4
Pd1 N3 H3B 104.4
C9 C1 C10 110.2(7)
C9 C1 P1 114.7(6)
C10 C1 P1 107.7(5)
C9 C1 H1B 108.0
C10 C1 H1B 108.0
P1 C1 H1B 108.0
C12 C2 C11 111.4(7)
C12 C2 P1 109.1(5)
C11 C2 P1 112.6(5)
C12 C2 H2B 107.8
C11 C2 H2B 107.8
P1 C2 H2B 107.8
C13 C3 C14 110.8(6)
C13 C3 P2 110.4(5)
C14 C3 P2 111.3(5)
C13 C3 H3A 108.1
C14 C3 H3A 108.1
P2 C3 H3A 108.1
C15 C4 C16 110.8(6)
C15 C4 P2 110.0(5)
C16 C4 P2 116.9(5)
C15 C4 H4A 106.1
C16 C4 H4A 106.1
P2 C4 H4A 106.1
N1 C5 C6 115.0(6)
N1 C5 H5A 108.5
C6 C5 H5A 108.5
N1 C5 H5B 108.5
C6 C5 H5B 108.5
H5A C5 H5B 107.5
C5 C6 N3 112.6(6)
C5 C6 H6A 109.1
N3 C6 H6A 109.1
C5 C6 H6B 109.1
N3 C6 H6B 109.1
H6A C6 H6B 107.8
N2 C7 C8 116.1(6)
N2 C7 H7A 108.3
C8 C7 H7A 108.3
N2 C7 H7B 108.3
C8 C7 H7B 108.3
H7A C7 H7B 107.4
N3 C8 C7 114.1(6)
N3 C8 H8A 108.7
C7 C8 H8A 108.7
N3 C8 H8B 108.7
C7 C8 H8B 108.7
H8A C8 H8B 107.6
C1 C9 H9A 109.5
C1 C9 H9B 109.5
H9A C9 H9B 109.5
C1 C9 H9C 109.5
H9A C9 H9C 109.5
H9B C9 H9C 109.5
C1 C10 H10A 109.5
C1 C10 H10B 109.5
H10A C10 H10B 109.5
C1 C10 H10C 109.5
H10A C10 H10C 109.5
H10B C10 H10C 109.5
C2 C11 H11A 109.5
C2 C11 H11B 109.5
H11A C11 H11B 109.5
C2 C11 H11C 109.5
H11A C11 H11C 109.5
H11B C11 H11C 109.5
C2 C12 H12A 109.5
C2 C12 H12B 109.5
H12A C12 H12B 109.5
C2 C12 H12C 109.5
H12A C12 H12C 109.5
H12B C12 H12C 109.5
C3 C13 H13A 109.5
C3 C13 H13B 109.5
H13A C13 H13B 109.5
C3 C13 H13C 109.5
H13A C13 H13C 109.5
H13B C13 H13C 109.5
C3 C14 H14A 109.5
C3 C14 H14B 109.5
H14A C14 H14B 109.5
C3 C14 H14C 109.5
H14A C14 H14C 109.5
H14B C14 H14C 109.5
C4 C15 H15A 109.5
C4 C15 H15B 109.5
H15A C15 H15B 109.5
C4 C15 H15C 109.5
H15A C15 H15C 109.5
H15B C15 H15C 109.5
C4 C16 H16A 109.5
C4 C16 H16B 109.5
H16A C16 H16B 109.5
C4 C16 H16C 109.5
H16A C16 H16C 109.5
H16B C16 H16C 109.5

loop_
_geom_bond_atom_site_label_1
_geom_bond_atom_site_label_2
_geom_bond_distance
Pd1 N3 2.097(5)
Pd1 Cl1 2.2913(17)
Pd1 P2 2.3172(19)
Pd1 P1 2.3387(19)
P1 N1 1.644(5)
P1 C2 1.821(7)
P1 C1 1.879(8)
P2 N2 1.658(5)
P2 C4 1.806(7)
P2 C3 1.841(7)
N1 C5 1.443(8)
N1 H1A 0.8800
N2 C7 1.441(8)
N2 H2A 0.8800
N3 C8 1.474(7)
N3 C6 1.494(8)
N3 H3B 0.9300
C1 C9 1.489(10)
C1 C10 1.521(10)
C1 H1B 1.0000
C2 C12 1.502(10)
C2 C11 1.532(9)
C2 H2B 1.0000
C3 C13 1.505(10)
C3 C14 1.527(10)
C3 H3A 1.0000
C4 C15 1.513(9)
C4 C16 1.530(9)
C4 H4A 1.0000
C5 C6 1.486(9)
C5 H5A 0.9900
C5 H5B 0.9900
C6 H6A 0.9900
C6 H6B 0.9900
C7 C8 1.485(10)
C7 H7A 0.9900
C7 H7B 0.9900
C8 H8A 0.9900
C8 H8B 0.9900
C9 H9A 0.9800
C9 H9B 0.9800
C9 H9C 0.9800
C10 H10A 0.9800
C10 H10B 0.9800
C10 H10C 0.9800
C11 H11A 0.9800
C11 H11B 0.9800
C11 H11C 0.9800
C12 H12A 0.9800
C12 H12B 0.9800
C12 H12C 0.9800
C13 H13A 0.9800
C13 H13B 0.9800
C13 H13C 0.9800
C14 H14A 0.9800
C14 H14B 0.9800
C14 H14C 0.9800
C15 H15A 0.9800
C15 H15B 0.9800
C15 H15C 0.9800
C16 H16A 0.9800
C16 H16B 0.9800
C16 H16C 0.9800
